data_7015574
loop_
_publ_author_name
'Cooper, Christine J.'
'Jones, Matthew D.'
'Brayshaw, Simon K.'
'Sonnex, Benjamin'
'Russell, Mark L.'
'Mahon, Mary F.'
'Allan, David R.'

_publ_section_title
;
 When is an imine not an imine? Unusual reactivity of a series of
 Cu(II) imine-pyridine complexes and their exploitation for the Henry
 reaction.
;
_journal_issue 14
_journal_name_full 'Dalton transactions (Cambridge, England : 2003)'
_journal_page_first 3677
_journal_page_last 3682
_journal_paper_doi 10.1039/c0dt01740j
_journal_volume 40
_journal_year 2011
_chemical_formula_sum 'C21 H24 Cu F6 N4 O7 S2'
_chemical_formula_weight 686.10
_chemical_name_systematic
;
?
;
_space_group_IT_number 1
_symmetry_cell_setting triclinic
_symmetry_space_group_name_Hall 'P 1'
_symmetry_space_group_name_H-M 'P 1'
_atom_sites_solution_hydrogens geom
_atom_sites_solution_primary direct
_atom_sites_solution_secondary difmap
_audit_creation_method SHELXL-97
_cell_angle_alpha 80.1800(10)
_cell_angle_beta 86.8560(10)
_cell_angle_gamma 68.9600(10)
_cell_formula_units_Z 2
_cell_length_a 8.8590(2)
_cell_length_b 11.2530(3)
_cell_length_c 14.7790(5)
_cell_measurement_reflns_used 33153
_cell_measurement_temperature 150(2)
_cell_measurement_theta_max 27.48
_cell_measurement_theta_min 3.51
_cell_volume 1354.92(7)
_computing_cell_refinement 'HKL Scalepack (Otwinski & Minor, 1997)'
_computing_data_collection 'Collect (Nonius BV, 1997-2000)'
_computing_data_reduction 'HKL Denzo & Scalepack (Otwinski & Minor 1997)'
_computing_molecular_graphics 'Ortep-3 for Windows (Farrugia, 1997)'
_computing_publication_material 'WinGX publication routines (Farrugia, 1999)'
_computing_structure_refinement 'SHELXL-97 (Sheldrick, 1997)'
_computing_structure_solution
;
SIR97- Altomare A., Burla M.C., Camalli M., Cascarano G.L., Giacovazzo C. ,
Guagliardi A., Moliterni A.G.G., Polidori G.,Spagna R.
(1999) J. Appl. Cryst. 32, 115-119.
;
_diffrn_ambient_temperature 150(2)
_diffrn_measured_fraction_theta_full 0.993
_diffrn_measured_fraction_theta_max 0.993
_diffrn_measurement_device_type 'nonius kappa ccd'
_diffrn_measurement_method ccd
_diffrn_radiation_monochromator graphite
_diffrn_radiation_source 'fine-focus sealed tube'
_diffrn_radiation_type MoK\a
_diffrn_radiation_wavelength 0.71073
_diffrn_reflns_av_R_equivalents 0.0355
_diffrn_reflns_av_sigmaI/netI 0.0541
_diffrn_reflns_limit_h_max 11
_diffrn_reflns_limit_h_min -11
_diffrn_reflns_limit_k_max 14
_diffrn_reflns_limit_k_min -14
_diffrn_reflns_limit_l_max 19
_diffrn_reflns_limit_l_min -19
_diffrn_reflns_number 19858
_diffrn_reflns_theta_full 27.46
_diffrn_reflns_theta_max 27.46
_diffrn_reflns_theta_min 3.83
_exptl_absorpt_coefficient_mu 1.050
_exptl_absorpt_correction_type none
_exptl_crystal_colour blue
_exptl_crystal_density_diffrn 1.682
_exptl_crystal_density_method 'not measured'
_exptl_crystal_description block
_exptl_crystal_F_000 698
_exptl_crystal_size_max 0.15
_exptl_crystal_size_mid 0.10
_exptl_crystal_size_min 0.10
_refine_diff_density_max 0.600
_refine_diff_density_min -0.566
_refine_diff_density_rms 0.064
_refine_ls_abs_structure_details 'Flack H D (1983), Acta Cryst. A39, 876-881'
_refine_ls_abs_structure_Flack -0.025(10)
_refine_ls_extinction_method none
_refine_ls_goodness_of_fit_ref 1.023
_refine_ls_hydrogen_treatment constr
_refine_ls_matrix_type full
_refine_ls_number_parameters 742
_refine_ls_number_reflns 10511
_refine_ls_number_restraints 3
_refine_ls_restrained_S_all 1.023
_refine_ls_R_factor_all 0.0490
_refine_ls_R_factor_gt 0.0416
_refine_ls_shift/su_max 0.000
_refine_ls_shift/su_mean 0.000
_refine_ls_structure_factor_coef Fsqd
_refine_ls_weighting_details 'calc w=1/[\s^2^(Fo^2^)+(0.0528P)^2^+0.7137P] where P=(Fo^2^+2Fc^2^)/3'
_refine_ls_weighting_scheme calc
_refine_ls_wR_factor_gt 0.1024
_refine_ls_wR_factor_ref 0.1080
_reflns_number_gt 9486
_reflns_number_total 10511
_reflns_threshold_expression >2sigma(I)
_cod_data_source_file c0dt01740j.txt
_cod_data_source_block 1AcOH+MeOH
_cod_depositor_comments
;
The following automatic conversions were performed:
'_symmetry_cell_setting' value 'Triclinic' changed to 'triclinic'
according to '/home/saulius/struct/CIF-dictionaries/cif_core.dic'
dictionary named 'cif_core.dic' version 2.4.1 from 2010-06-29.

Automatic conversion script
Id: cif_fix_enum 1555 2011-01-17 13:19:09Z saulius 
;
_cod_original_sg_symbol_H-M P1
_cod_database_code 7015574

loop_
_symmetry_equiv_pos_as_xyz
'x, y, z'

loop_
_atom_site_label
_atom_site_type_symbol
_atom_site_fract_x
_atom_site_fract_y
_atom_site_fract_z
_atom_site_U_iso_or_equiv
_atom_site_adp_type
_atom_site_occupancy
_atom_site_symmetry_multiplicity
_atom_site_calc_flag
_atom_site_refinement_flags
_atom_site_disorder_assembly
_atom_site_disorder_group
Cu1 Cu 0.49286(4) 0.25201(4) 0.40127(3) 0.02845(11) Uani 1 1 d . . .
S1 S 0.30028(13) 0.11046(11) 0.58999(7) 0.0345(2) Uani 1 1 d . . .
F1 F 0.3815(6) -0.0777(4) 0.4955(3) 0.0893(13) Uani 1 1 d . . .
O1 O 0.3881(5) 0.0269(4) 0.2434(2) 0.0523(9) Uani 1 1 d . . .
N1 N 0.5235(5) 0.3869(3) 0.4679(2) 0.0289(7) Uani 1 1 d . . .
C1 C 0.4192(6) 0.4939(5) 0.4938(3) 0.0376(10) Uani 1 1 d . . .
H1 H 0.3074 0.5153 0.4820 0.045 Uiso 1 1 calc R . .
Cu2 Cu 0.83742(5) 0.39023(4) 0.85005(3) 0.03126(12) Uani 1 1 d . . .
S2 S 0.52341(13) 0.45682(10) 0.18015(7) 0.0318(2) Uani 1 1 d . . .
F2 F 0.2628(5) -0.1124(3) 0.6243(3) 0.0805(12) Uani 1 1 d . . .
O2 O 0.9583(5) 0.6427(4) 0.9830(2) 0.0509(9) Uani 1 1 d . . .
N2 N 0.2728(5) 0.3076(3) 0.3484(2) 0.0317(8) Uani 1 1 d . . .
C2 C 0.4649(7) 0.5761(5) 0.5374(4) 0.0441(11) Uani 1 1 d . . .
H2 H 0.3861 0.6517 0.5545 0.053 Uiso 1 1 calc R . .
S3 S 0.82457(14) 0.15438(11) 1.04796(7) 0.0362(2) Uani 1 1 d . . .
F3 F 0.5088(5) -0.1248(4) 0.6279(4) 0.0910(14) Uani 1 1 d . . .
O3 O 0.4288(4) 0.1458(3) 0.5421(2) 0.0392(7) Uani 1 1 d . . .
N3 N 0.5308(5) 0.0966(4) 0.3399(3) 0.0366(8) Uani 1 1 d . . .
H3A H 0.5041 0.0356 0.3818 0.044 Uiso 1 1 calc R . .
C3 C 0.6281(6) 0.5454(5) 0.5554(3) 0.0415(11) Uani 1 1 d . . .
H3 H 0.6632 0.6002 0.5844 0.050 Uiso 1 1 calc R . .
S4 S 1.02901(13) 0.54776(10) 0.65782(7) 0.0311(2) Uani 1 1 d . . .
F4 F 0.3604(5) 0.7040(3) 0.1587(3) 0.0823(12) Uani 1 1 d . . .
O4 O 0.1463(5) 0.1602(4) 0.5443(2) 0.0464(8) Uani 1 1 d . . .
N4 N 0.7216(5) 0.1680(3) 0.4310(2) 0.0293(7) Uani 1 1 d . . .
C4 C 0.7378(6) 0.4342(4) 0.5303(3) 0.0363(10) Uani 1 1 d . . .
H4 H 0.8499 0.4105 0.5424 0.044 Uiso 1 1 calc R . .
F5 F 0.3180(5) 0.6000(3) 0.2865(2) 0.0708(10) Uani 1 1 d . . .
O5 O 0.2987(5) 0.1102(4) 0.6874(2) 0.0498(9) Uani 1 1 d . . .
N5 N 1.0642(4) 0.3438(3) 0.8906(2) 0.0259(7) Uani 1 1 d . . .
C5 C 0.6834(5) 0.3572(4) 0.4872(3) 0.0297(9) Uani 1 1 d . . .
F6 F 0.5408(7) 0.6360(4) 0.2655(3) 0.0960(15) Uani 1 1 d . . .
O6 O 0.6427(5) 0.4819(3) 0.1177(2) 0.0480(8) Uani 1 1 d . . .
N6 N 0.7957(5) 0.5355(4) 0.9242(3) 0.0378(9) Uani 1 1 d . . .
H6A H 0.7745 0.5052 0.9844 0.045 Uiso 1 1 calc R . .
C6 C 0.7908(6) 0.2329(4) 0.4640(3) 0.0319(9) Uani 1 1 d . . .
H6 H 0.9046 0.2028 0.4729 0.038 Uiso 1 1 calc R . .
F7 F 1.0054(5) 0.0199(4) 0.9300(3) 0.0871(14) Uani 1 1 d . . .
O7 O 0.3887(5) 0.4419(4) 0.1400(3) 0.0562(9) Uani 1 1 d . . .
N7 N 0.6040(5) 0.4690(3) 0.8288(2) 0.0291(7) Uani 1 1 d . . .
C7 C 0.7977(5) 0.0392(4) 0.4070(3) 0.0349(9) Uani 1 1 d . . .
H7 H 0.7741 -0.0230 0.4575 0.042 Uiso 1 1 calc R . .
F8 F 0.7708(6) 0.0106(4) 0.9424(3) 0.0857(12) Uani 1 1 d . . .
O8 O 0.5909(4) 0.3650(3) 0.2616(2) 0.0344(7) Uani 1 1 d . . .
N8 N 0.8106(4) 0.2699(3) 0.7666(2) 0.0292(7) Uani 1 1 d . . .
C8 C 0.9808(6) -0.0083(5) 0.3934(4) 0.0459(11) Uani 1 1 d . . .
H8A H 1.0090 0.0523 0.3447 0.055 Uiso 1 1 calc R . .
H8B H 1.0352 -0.0115 0.4510 0.055 Uiso 1 1 calc R . .
F9 F 0.9469(6) -0.0957(3) 1.0485(2) 0.0884(13) Uani 1 1 d . . .
O9 O 1.0447(5) 0.5238(5) 0.5650(3) 0.0600(11) Uani 1 1 d . . .
C9 C 1.0381(8) -0.1415(5) 0.3665(4) 0.0572(15) Uani 1 1 d . . .
H9A H 1.0201 -0.2035 0.4182 0.069 Uiso 1 1 calc R . .
H9B H 1.1556 -0.1695 0.3542 0.069 Uiso 1 1 calc R . .
F10 F 0.8275(5) 0.7767(4) 0.5947(4) 0.1038(18) Uani 1 1 d . . .
O10 O 0.8957(4) 0.5231(3) 0.7077(2) 0.0415(8) Uani 1 1 d . . .
C10 C 0.9483(7) -0.1433(5) 0.2807(3) 0.0594(14) Uani 1 1 d . . .
H10A H 0.9861 -0.2322 0.2664 0.071 Uiso 1 1 calc R . .
H10B H 0.9735 -0.0870 0.2275 0.071 Uiso 1 1 calc R . .
F11 F 1.0730(5) 0.7648(4) 0.5983(3) 0.0810(12) Uani 1 1 d . . .
O11 O 1.1757(5) 0.5068(4) 0.7096(3) 0.0609(11) Uani 1 1 d . . .
C11 C 0.7634(7) -0.0961(5) 0.2959(3) 0.0483(13) Uani 1 1 d . . .
H11A H 0.7074 -0.0948 0.2394 0.058 Uiso 1 1 calc R . .
H11B H 0.7365 -0.1553 0.3463 0.058 Uiso 1 1 calc R . .
F12 F 0.9379(8) 0.7660(4) 0.7215(3) 0.119(2) Uani 1 1 d . . .
O12 O 0.7683(4) 0.2593(3) 0.9725(2) 0.0414(8) Uani 1 1 d . . .
C12 C 0.7081(5) 0.0401(4) 0.3205(3) 0.0366(9) Uani 1 1 d . . .
H12 H 0.7351 0.0983 0.2684 0.044 Uiso 1 1 calc R . .
O13 O 0.9652(6) 0.1460(5) 1.0938(4) 0.0868(16) Uani 1 1 d . . .
C13 C 0.4211(5) 0.1343(4) 0.2624(2) 0.0307(8) Uani 1 1 d . . .
H13 H 0.4708 0.1705 0.2073 0.037 Uiso 1 1 calc R . .
O14 O 0.6974(5) 0.1358(4) 1.1054(2) 0.0574(10) Uani 1 1 d . . .
C14 C 0.2651(5) 0.2356(4) 0.2847(3) 0.0325(8) Uani 1 1 d . . .
C15 C 0.1205(6) 0.2571(5) 0.2418(3) 0.0445(11) Uani 1 1 d . . .
H15 H 0.1164 0.2058 0.1978 0.053 Uiso 1 1 calc R . .
C16 C -0.0184(7) 0.3543(6) 0.2636(4) 0.0529(14) Uani 1 1 d . . .
H16 H -0.1184 0.3705 0.2344 0.063 Uiso 1 1 calc R . .
C17 C -0.0100(6) 0.4270(6) 0.3277(3) 0.0468(12) Uani 1 1 d . . .
H17 H -0.1037 0.4945 0.3430 0.056 Uiso 1 1 calc R . .
C18 C 0.1358(6) 0.4007(5) 0.3694(3) 0.0374(10) Uani 1 1 d . . .
H18 H 0.1405 0.4498 0.4147 0.045 Uiso 1 1 calc R . .
C19 C 0.3980(10) 0.0108(6) 0.1479(4) 0.0652(17) Uani 1 1 d . . .
H19A H 0.2978 0.0687 0.1160 0.098 Uiso 1 1 calc R . .
H19B H 0.4131 -0.0787 0.1438 0.098 Uiso 1 1 calc R . .
H19C H 0.4897 0.0317 0.1192 0.098 Uiso 1 1 calc R . .
C20 C 0.9179(6) 0.1692(4) 0.7359(3) 0.0318(9) Uani 1 1 d . . .
H20 H 1.0297 0.1521 0.7443 0.038 Uiso 1 1 calc R . .
C21 C 0.8724(6) 0.0872(4) 0.6915(3) 0.0348(9) Uani 1 1 d . . .
H21 H 0.9520 0.0154 0.6703 0.042 Uiso 1 1 calc R . .
C22 C 0.7115(6) 0.1117(4) 0.6790(3) 0.0359(10) Uani 1 1 d . . .
H22 H 0.6784 0.0548 0.6512 0.043 Uiso 1 1 calc R . .
C23 C 0.5962(6) 0.2205(4) 0.7072(3) 0.0341(9) Uani 1 1 d . . .
H23 H 0.4840 0.2414 0.6970 0.041 Uiso 1 1 calc R . .
C24 C 0.6513(5) 0.2965(4) 0.7505(3) 0.0273(8) Uani 1 1 d . . .
C25 C 0.5381(5) 0.4128(4) 0.7849(3) 0.0289(9) Uani 1 1 d . . .
H25 H 0.4246 0.4428 0.7749 0.035 Uiso 1 1 calc R . .
C26 C 0.5215(5) 0.5783(4) 0.8765(3) 0.0301(8) Uani 1 1 d . . .
H26 H 0.4940 0.5436 0.9396 0.036 Uiso 1 1 calc R . .
C27 C 0.3674(6) 0.6749(5) 0.8309(4) 0.0459(12) Uani 1 1 d . . .
H27A H 0.2883 0.6320 0.8279 0.055 Uiso 1 1 calc R . .
H27B H 0.3907 0.7083 0.7673 0.055 Uiso 1 1 calc R . .
C28 C 0.2958(7) 0.7866(6) 0.8848(5) 0.0615(16) Uani 1 1 d . . .
H28A H 0.2003 0.8525 0.8515 0.074 Uiso 1 1 calc R . .
H28B H 0.2595 0.7545 0.9455 0.074 Uiso 1 1 calc R . .
C29 C 0.4195(7) 0.8483(5) 0.8984(4) 0.0569(13) Uani 1 1 d . . .
H29A H 0.4448 0.8906 0.8381 0.068 Uiso 1 1 calc R . .
H29B H 0.3720 0.9157 0.9376 0.068 Uiso 1 1 calc R . .
C30 C 0.5733(6) 0.7505(5) 0.9424(3) 0.0412(11) Uani 1 1 d . . .
H30A H 0.5504 0.7145 1.0052 0.049 Uiso 1 1 calc R . .
H30B H 0.6522 0.7932 0.9470 0.049 Uiso 1 1 calc R . .
C31 C 0.6459(5) 0.6417(4) 0.8862(3) 0.0315(8) Uani 1 1 d . . .
H31 H 0.6703 0.6798 0.8234 0.038 Uiso 1 1 calc R . .
C32 C 0.9427(5) 0.5610(4) 0.9249(3) 0.0399(9) Uani 1 1 d . . .
H32 H 0.9500 0.6067 0.8615 0.048 Uiso 1 1 calc R . .
C33 C 1.0841(5) 0.4341(4) 0.9319(3) 0.0347(9) Uani 1 1 d . . .
C34 C 1.2322(6) 0.4180(5) 0.9698(3) 0.0450(10) Uani 1 1 d . . .
H34 H 1.2448 0.4845 0.9971 0.054 Uiso 1 1 calc R . .
C35 C 1.3591(6) 0.3049(5) 0.9671(4) 0.0440(11) Uani 1 1 d . . .
H35 H 1.4590 0.2899 0.9959 0.053 Uiso 1 1 calc R . .
C36 C 1.3412(6) 0.2138(5) 0.9227(3) 0.0421(11) Uani 1 1 d . . .
H36 H 1.4302 0.1371 0.9169 0.051 Uiso 1 1 calc R . .
C37 C 1.1916(6) 0.2350(5) 0.8862(3) 0.0397(11) Uani 1 1 d . . .
H37 H 1.1784 0.1704 0.8570 0.048 Uiso 1 1 calc R . .
C38 C 0.9471(8) 0.5984(6) 1.0785(4) 0.0596(14) Uani 1 1 d . . .
H38A H 0.8330 0.6212 1.0958 0.089 Uiso 1 1 calc R . .
H38B H 0.9993 0.6392 1.1140 0.089 Uiso 1 1 calc R . .
H38C H 1.0011 0.5045 1.0915 0.089 Uiso 1 1 calc R . .
C39 C 0.3671(7) -0.0601(5) 0.5840(5) 0.0563(15) Uani 1 1 d . . .
C40 C 0.4327(7) 0.6056(5) 0.2259(4) 0.0536(14) Uani 1 1 d . . .
C41 C 0.8918(8) 0.0131(5) 0.9914(4) 0.0533(13) Uani 1 1 d . . .
C42 C 0.9644(8) 0.7219(6) 0.6436(4) 0.0550(14) Uani 1 1 d . . .

loop_
_atom_site_aniso_label
_atom_site_aniso_U_11
_atom_site_aniso_U_22
_atom_site_aniso_U_33
_atom_site_aniso_U_23
_atom_site_aniso_U_13
_atom_site_aniso_U_12
Cu1 0.0201(3) 0.0362(2) 0.0309(2) -0.00933(18) -0.00339(18) -0.00996(19)
S1 0.0256(6) 0.0428(6) 0.0376(5) -0.0019(4) -0.0033(4) -0.0168(5)
F1 0.112(3) 0.093(3) 0.093(3) -0.055(2) 0.028(3) -0.058(3)
O1 0.074(3) 0.0502(19) 0.0416(18) -0.0069(14) -0.0122(17) -0.0312(19)
N1 0.0242(18) 0.0391(18) 0.0277(16) -0.0079(13) -0.0016(14) -0.0152(15)
C1 0.025(2) 0.047(2) 0.045(2) -0.0150(19) -0.0021(18) -0.0137(19)
Cu2 0.0191(3) 0.0310(2) 0.0472(3) -0.0122(2) -0.0044(2) -0.00971(19)
S2 0.0278(5) 0.0377(5) 0.0291(5) -0.0040(4) -0.0031(4) -0.0108(4)
F2 0.059(2) 0.0495(19) 0.137(3) 0.006(2) 0.000(2) -0.0334(18)
O2 0.059(2) 0.055(2) 0.0461(18) -0.0117(15) -0.0043(16) -0.0274(18)
N2 0.027(2) 0.0379(19) 0.0301(17) -0.0019(14) 0.0004(15) -0.0130(16)
C2 0.040(3) 0.046(2) 0.053(3) -0.023(2) 0.003(2) -0.016(2)
S3 0.0331(5) 0.0417(5) 0.0323(5) -0.0083(4) -0.0063(4) -0.0094(4)
F3 0.037(2) 0.051(2) 0.164(4) -0.001(2) -0.009(2) 0.0029(16)
O3 0.0315(18) 0.0586(19) 0.0369(15) -0.0051(14) -0.0029(13) -0.0281(15)
N3 0.034(2) 0.0388(19) 0.0371(18) -0.0045(15) -0.0060(16) -0.0124(17)
C3 0.041(3) 0.051(3) 0.045(2) -0.013(2) -0.002(2) -0.028(2)
S4 0.0222(5) 0.0371(5) 0.0366(5) -0.0046(4) -0.0032(4) -0.0136(4)
F4 0.100(3) 0.0361(15) 0.078(2) 0.0061(15) 0.018(2) 0.0056(17)
O4 0.0294(19) 0.056(2) 0.0526(19) 0.0015(15) -0.0195(15) -0.0158(16)
N4 0.0261(19) 0.0345(18) 0.0258(16) -0.0036(13) 0.0000(13) -0.0096(15)
C4 0.031(3) 0.046(2) 0.038(2) -0.0066(19) -0.0040(18) -0.020(2)
F5 0.067(2) 0.0574(18) 0.0630(19) -0.0111(15) 0.0281(17) 0.0050(16)
O5 0.042(2) 0.073(3) 0.0462(18) -0.0167(17) 0.0048(16) -0.0307(19)
N5 0.0215(18) 0.0344(17) 0.0254(15) -0.0043(13) -0.0032(13) -0.0139(15)
C5 0.022(2) 0.044(2) 0.0283(19) -0.0053(16) -0.0011(16) -0.0180(18)
F6 0.121(4) 0.083(3) 0.113(3) -0.059(3) 0.007(3) -0.053(3)
O6 0.051(2) 0.0463(18) 0.0396(17) 0.0010(14) 0.0131(15) -0.0142(16)
N6 0.026(2) 0.0330(19) 0.058(2) -0.0144(17) 0.0002(17) -0.0123(16)
C6 0.020(2) 0.046(2) 0.0296(19) -0.0022(17) -0.0048(16) -0.0127(19)
F7 0.085(3) 0.069(2) 0.073(2) -0.0184(18) 0.036(2) 0.011(2)
O7 0.048(2) 0.073(2) 0.055(2) -0.0088(17) -0.0219(17) -0.0273(19)
N7 0.0226(18) 0.0300(17) 0.0353(17) -0.0046(13) 0.0002(14) -0.0105(14)
C7 0.031(2) 0.040(2) 0.0277(18) -0.0040(16) 0.0008(16) -0.0063(17)
F8 0.105(3) 0.075(2) 0.090(3) -0.038(2) -0.024(2) -0.032(2)
O8 0.0281(15) 0.0431(16) 0.0281(13) -0.0007(11) -0.0008(11) -0.0102(12)
N8 0.0215(18) 0.0354(17) 0.0329(16) -0.0058(13) 0.0017(14) -0.0129(14)
C8 0.025(2) 0.051(3) 0.049(3) -0.010(2) -0.0036(19) 0.0026(19)
F9 0.138(4) 0.0397(16) 0.061(2) -0.0076(14) 0.002(2) 0.0008(19)
O9 0.043(2) 0.107(3) 0.050(2) -0.041(2) 0.0145(18) -0.041(2)
C9 0.046(4) 0.051(3) 0.057(3) -0.018(2) -0.007(3) 0.010(3)
F10 0.044(2) 0.070(2) 0.164(4) 0.050(3) -0.006(3) -0.0101(19)
O10 0.0351(19) 0.0531(19) 0.0380(16) 0.0076(13) -0.0009(14) -0.0242(15)
C10 0.057(3) 0.056(3) 0.045(3) -0.020(2) -0.008(2) 0.011(2)
F11 0.073(3) 0.069(2) 0.110(3) 0.014(2) -0.002(2) -0.049(2)
O11 0.032(2) 0.078(3) 0.069(2) 0.014(2) -0.0189(18) -0.0245(19)
C11 0.059(4) 0.039(2) 0.037(2) -0.0161(19) -0.008(2) 0.001(2)
F12 0.198(6) 0.069(3) 0.104(3) -0.050(2) 0.053(4) -0.054(3)
O12 0.0378(18) 0.0412(16) 0.0426(16) -0.0060(13) 0.0071(14) -0.0124(14)
C12 0.033(2) 0.038(2) 0.033(2) -0.0088(16) -0.0030(17) -0.0042(17)
O13 0.066(3) 0.089(3) 0.104(3) -0.032(3) -0.054(3) -0.011(2)
C13 0.038(2) 0.0375(19) 0.0256(17) -0.0060(14) -0.0029(15) -0.0237(17)
O14 0.059(2) 0.057(2) 0.0426(18) 0.0002(16) 0.0178(17) -0.0102(18)
C14 0.031(2) 0.044(2) 0.0298(19) -0.0034(16) -0.0036(16) -0.0217(17)
C15 0.043(3) 0.066(3) 0.037(2) -0.004(2) -0.010(2) -0.035(2)
C16 0.035(3) 0.084(4) 0.043(2) 0.005(2) -0.014(2) -0.030(3)
C17 0.022(3) 0.070(3) 0.044(3) -0.001(2) -0.002(2) -0.015(2)
C18 0.025(2) 0.047(2) 0.037(2) -0.0025(18) -0.0053(18) -0.011(2)
C19 0.099(5) 0.069(4) 0.041(3) -0.013(2) -0.011(3) -0.042(4)
C20 0.026(2) 0.038(2) 0.034(2) -0.0106(16) 0.0019(16) -0.0122(17)
C21 0.034(2) 0.036(2) 0.039(2) -0.0137(16) 0.0033(18) -0.0155(18)
C22 0.037(3) 0.040(2) 0.039(2) -0.0130(18) 0.0012(19) -0.021(2)
C23 0.028(2) 0.046(2) 0.035(2) -0.0085(17) -0.0022(17) -0.0184(19)
C24 0.021(2) 0.036(2) 0.0268(18) -0.0015(15) -0.0004(15) -0.0138(17)
C25 0.021(2) 0.036(2) 0.0304(19) -0.0035(16) 0.0004(16) -0.0114(17)
C26 0.0262(19) 0.0322(19) 0.0328(19) -0.0089(15) -0.0003(16) -0.0098(15)
C27 0.030(2) 0.047(3) 0.059(3) -0.018(2) -0.009(2) -0.005(2)
C28 0.038(3) 0.054(3) 0.082(4) -0.027(3) -0.005(3) 0.006(3)
C29 0.053(3) 0.043(3) 0.067(3) -0.022(2) -0.002(2) -0.002(2)
C30 0.042(3) 0.038(2) 0.046(2) -0.0166(19) 0.006(2) -0.013(2)
C31 0.0272(19) 0.0265(18) 0.042(2) -0.0093(16) 0.0018(16) -0.0089(15)
C32 0.040(2) 0.040(2) 0.043(2) -0.0144(18) -0.0086(18) -0.0133(18)
C33 0.034(2) 0.039(2) 0.033(2) -0.0027(16) -0.0074(17) -0.0167(18)
C34 0.040(3) 0.052(3) 0.049(3) -0.010(2) -0.014(2) -0.021(2)
C35 0.027(2) 0.056(3) 0.051(3) 0.003(2) -0.015(2) -0.020(2)
C36 0.027(3) 0.053(3) 0.044(3) -0.005(2) -0.007(2) -0.012(2)
C37 0.026(2) 0.049(3) 0.046(2) -0.015(2) -0.002(2) -0.011(2)
C38 0.064(4) 0.074(4) 0.051(3) -0.019(3) 0.003(3) -0.033(3)
C39 0.043(3) 0.047(3) 0.083(4) -0.007(3) 0.003(3) -0.022(2)
C40 0.061(3) 0.040(3) 0.056(3) -0.016(2) 0.019(3) -0.012(2)
C41 0.067(4) 0.035(2) 0.047(3) -0.011(2) -0.001(3) -0.002(2)
C42 0.054(4) 0.050(3) 0.061(3) -0.001(2) 0.007(3) -0.023(3)

loop_
_atom_type_symbol
_atom_type_description
_atom_type_scat_dispersion_real
_atom_type_scat_dispersion_imag
_atom_type_scat_source
C C 0.0033 0.0016 'International Tables Vol C Tables 4.2.6.8 and 6.1.1.4'
H H 0.0000 0.0000 'International Tables Vol C Tables 4.2.6.8 and 6.1.1.4'
O O 0.0106 0.0060 'International Tables Vol C Tables 4.2.6.8 and 6.1.1.4'
S S 0.1246 0.1234 'International Tables Vol C Tables 4.2.6.8 and 6.1.1.4'
F F 0.0171 0.0103 'International Tables Vol C Tables 4.2.6.8 and 6.1.1.4'
Cu Cu 0.3201 1.2651 'International Tables Vol C Tables 4.2.6.8 and 6.1.1.4'
N N 0.0061 0.0033 'International Tables Vol C Tables 4.2.6.8 and 6.1.1.4'

loop_
_geom_angle_atom_site_label_1
_geom_angle_atom_site_label_2
_geom_angle_atom_site_label_3
_geom_angle
_geom_angle_site_symmetry_1
_geom_angle_site_symmetry_3
_geom_angle_publ_flag
N4 Cu1 N2 165.65(14) . . ?
N4 Cu1 N3 83.12(16) . . ?
N2 Cu1 N3 83.13(16) . . ?
N4 Cu1 N1 80.85(15) . . ?
N2 Cu1 N1 112.71(15) . . ?
N3 Cu1 N1 163.86(16) . . ?
N4 Cu1 O3 89.88(13) . . ?
N2 Cu1 O3 94.61(13) . . ?
N3 Cu1 O3 91.73(14) . . ?
N1 Cu1 O3 90.06(12) . . ?
O4 S1 O5 116.7(2) . . ?
O4 S1 O3 116.3(2) . . ?
O5 S1 O3 114.1(2) . . ?
O4 S1 C39 102.6(3) . . ?
O5 S1 C39 102.1(3) . . ?
O3 S1 C39 101.6(2) . . ?
C13 O1 C19 115.8(4) . . ?
C1 N1 C5 117.0(4) . . ?
C1 N1 Cu1 132.2(3) . . ?
C5 N1 Cu1 110.8(3) . . ?
N1 C1 C2 123.6(5) . . ?
N1 C1 H1 118.2 . . ?
C2 C1 H1 118.2 . . ?
N7 Cu2 N5 165.86(14) . . ?
N7 Cu2 N6 82.79(16) . . ?
N5 Cu2 N6 83.08(15) . . ?
N7 Cu2 N8 80.89(15) . . ?
N5 Cu2 N8 113.25(14) . . ?
N6 Cu2 N8 163.64(16) . . ?
N7 Cu2 O12 84.36(13) . . ?
N5 Cu2 O12 95.65(13) . . ?
N6 Cu2 O12 92.47(14) . . ?
N8 Cu2 O12 87.13(13) . . ?
O7 S2 O6 116.5(2) . . ?
O7 S2 O8 115.0(2) . . ?
O6 S2 O8 113.9(2) . . ?
O7 S2 C40 103.4(3) . . ?
O6 S2 C40 103.3(2) . . ?
O8 S2 C40 102.1(2) . . ?
C32 O2 C38 114.7(4) . . ?
C18 N2 C14 118.6(4) . . ?
C18 N2 Cu1 129.0(3) . . ?
C14 N2 Cu1 112.3(3) . . ?
C1 C2 C3 118.7(5) . . ?
C1 C2 H2 120.6 . . ?
C3 C2 H2 120.6 . . ?
O13 S3 O14 116.0(3) . . ?
O13 S3 O12 115.6(3) . . ?
O14 S3 O12 113.4(2) . . ?
O13 S3 C41 103.7(3) . . ?
O14 S3 C41 102.7(3) . . ?
O12 S3 C41 102.9(2) . . ?
S1 O3 Cu1 142.8(2) . . ?
C13 N3 C12 117.0(3) . . ?
C13 N3 Cu1 108.6(3) . . ?
C12 N3 Cu1 108.0(3) . . ?
C13 N3 H3A 107.6 . . ?
C12 N3 H3A 107.6 . . ?
Cu1 N3 H3A 107.6 . . ?
C4 C3 C2 118.6(4) . . ?
C4 C3 H3 120.7 . . ?
C2 C3 H3 120.7 . . ?
O11 S4 O9 116.5(3) . . ?
O11 S4 O10 114.8(2) . . ?
O9 S4 O10 115.0(2) . . ?
O11 S4 C42 102.6(3) . . ?
O9 S4 C42 102.8(3) . . ?
O10 S4 C42 102.2(2) . . ?
C6 N4 C7 127.0(4) . . ?
C6 N4 Cu1 117.3(3) . . ?
C7 N4 Cu1 115.5(3) . . ?
C5 C4 C3 119.4(5) . . ?
C5 C4 H4 120.3 . . ?
C3 C4 H4 120.3 . . ?
C33 N5 C37 118.3(4) . . ?
C33 N5 Cu2 112.4(3) . . ?
C37 N5 Cu2 129.2(3) . . ?
N1 C5 C4 122.7(4) . . ?
N1 C5 C6 114.5(4) . . ?
C4 C5 C6 122.8(4) . . ?
C32 N6 C31 119.0(3) . . ?
C32 N6 Cu2 107.1(3) . . ?
C31 N6 Cu2 107.1(3) . . ?
C32 N6 H6A 107.7 . . ?
C31 N6 H6A 107.7 . . ?
Cu2 N6 H6A 107.7 . . ?
N4 C6 C5 115.6(4) . . ?
N4 C6 H6 122.2 . . ?
C5 C6 H6 122.2 . . ?
C25 N7 C26 126.8(4) . . ?
C25 N7 Cu2 117.7(3) . . ?
C26 N7 Cu2 115.0(3) . . ?
N4 C7 C8 116.9(4) . . ?
N4 C7 C12 105.6(3) . . ?
C8 C7 C12 111.6(4) . . ?
N4 C7 H7 107.4 . . ?
C8 C7 H7 107.4 . . ?
C12 C7 H7 107.4 . . ?
C20 N8 C24 118.3(4) . . ?
C20 N8 Cu2 131.0(3) . . ?
C24 N8 Cu2 110.4(3) . . ?
C9 C8 C7 109.7(5) . . ?
C9 C8 H8A 109.7 . . ?
C7 C8 H8A 109.7 . . ?
C9 C8 H8B 109.7 . . ?
C7 C8 H8B 109.7 . . ?
H8A C8 H8B 108.2 . . ?
C8 C9 C10 111.7(5) . . ?
C8 C9 H9A 109.3 . . ?
C10 C9 H9A 109.3 . . ?
C8 C9 H9B 109.3 . . ?
C10 C9 H9B 109.3 . . ?
H9A C9 H9B 107.9 . . ?
C9 C10 C11 111.0(4) . . ?
C9 C10 H10A 109.4 . . ?
C11 C10 H10A 109.4 . . ?
C9 C10 H10B 109.4 . . ?
C11 C10 H10B 109.4 . . ?
H10A C10 H10B 108.0 . . ?
C12 C11 C10 108.6(5) . . ?
C12 C11 H11A 110.0 . . ?
C10 C11 H11A 110.0 . . ?
C12 C11 H11B 110.0 . . ?
C10 C11 H11B 110.0 . . ?
H11A C11 H11B 108.3 . . ?
S3 O12 Cu2 147.0(2) . . ?
N3 C12 C11 114.3(4) . . ?
N3 C12 C7 106.6(3) . . ?
C11 C12 C7 110.2(4) . . ?
N3 C12 H12 108.5 . . ?
C11 C12 H12 108.5 . . ?
C7 C12 H12 108.5 . . ?
O1 C13 N3 110.5(3) . . ?
O1 C13 C14 108.9(3) . . ?
N3 C13 C14 109.1(3) . . ?
O1 C13 H13 109.4 . . ?
N3 C13 H13 109.4 . . ?
C14 C13 H13 109.4 . . ?
N2 C14 C15 121.1(4) . . ?
N2 C14 C13 116.8(4) . . ?
C15 C14 C13 122.2(4) . . ?
C16 C15 C14 119.4(5) . . ?
C16 C15 H15 120.3 . . ?
C14 C15 H15 120.3 . . ?
C17 C16 C15 119.4(5) . . ?
C17 C16 H16 120.3 . . ?
C15 C16 H16 120.3 . . ?
C18 C17 C16 119.1(5) . . ?
C18 C17 H17 120.5 . . ?
C16 C17 H17 120.5 . . ?
N2 C18 C17 122.5(5) . . ?
N2 C18 H18 118.7 . . ?
C17 C18 H18 118.7 . . ?
O1 C19 H19A 109.5 . . ?
O1 C19 H19B 109.5 . . ?
H19A C19 H19B 109.5 . . ?
O1 C19 H19C 109.5 . . ?
H19A C19 H19C 109.5 . . ?
H19B C19 H19C 109.5 . . ?
N8 C20 C21 122.2(4) . . ?
N8 C20 H20 118.9 . . ?
C21 C20 H20 118.9 . . ?
C22 C21 C20 119.1(4) . . ?
C22 C21 H21 120.5 . . ?
C20 C21 H21 120.5 . . ?
C21 C22 C23 119.8(4) . . ?
C21 C22 H22 120.1 . . ?
C23 C22 H22 120.1 . . ?
C24 C23 C22 117.4(4) . . ?
C24 C23 H23 121.3 . . ?
C22 C23 H23 121.3 . . ?
N8 C24 C23 123.1(4) . . ?
N8 C24 C25 115.3(4) . . ?
C23 C24 C25 121.6(4) . . ?
N7 C25 C24 115.1(4) . . ?
N7 C25 H25 122.4 . . ?
C24 C25 H25 122.4 . . ?
N7 C26 C27 115.0(4) . . ?
N7 C26 C31 106.2(3) . . ?
C27 C26 C31 111.6(3) . . ?
N7 C26 H26 108.0 . . ?
C27 C26 H26 108.0 . . ?
C31 C26 H26 108.0 . . ?
C26 C27 C28 110.2(4) . . ?
C26 C27 H27A 109.6 . . ?
C28 C27 H27A 109.6 . . ?
C26 C27 H27B 109.6 . . ?
C28 C27 H27B 109.6 . . ?
H27A C27 H27B 108.1 . . ?
C29 C28 C27 111.4(5) . . ?
C29 C28 H28A 109.3 . . ?
C27 C28 H28A 109.3 . . ?
C29 C28 H28B 109.3 . . ?
C27 C28 H28B 109.3 . . ?
H28A C28 H28B 108.0 . . ?
C30 C29 C28 111.9(4) . . ?
C30 C29 H29A 109.2 . . ?
C28 C29 H29A 109.2 . . ?
C30 C29 H29B 109.2 . . ?
C28 C29 H29B 109.2 . . ?
H29A C29 H29B 107.9 . . ?
C29 C30 C31 110.7(4) . . ?
C29 C30 H30A 109.5 . . ?
C31 C30 H30A 109.5 . . ?
C29 C30 H30B 109.5 . . ?
C31 C30 H30B 109.5 . . ?
H30A C30 H30B 108.1 . . ?
N6 C31 C30 116.2(4) . . ?
N6 C31 C26 106.2(3) . . ?
C30 C31 C26 109.4(3) . . ?
N6 C31 H31 108.2 . . ?
C30 C31 H31 108.2 . . ?
C26 C31 H31 108.2 . . ?
O2 C32 N6 119.9(4) . . ?
O2 C32 C33 113.2(4) . . ?
N6 C32 C33 108.7(3) . . ?
O2 C32 H32 104.5 . . ?
N6 C32 H32 104.5 . . ?
C33 C32 H32 104.5 . . ?
N5 C33 C34 121.8(4) . . ?
N5 C33 C32 116.0(4) . . ?
C34 C33 C32 121.8(4) . . ?
C35 C34 C33 118.9(4) . . ?
C35 C34 H34 120.5 . . ?
C33 C34 H34 120.5 . . ?
C36 C35 C34 119.5(5) . . ?
C36 C35 H35 120.2 . . ?
C34 C35 H35 120.2 . . ?
C35 C36 C37 118.9(5) . . ?
C35 C36 H36 120.5 . . ?
C37 C36 H36 120.5 . . ?
N5 C37 C36 122.3(5) . . ?
N5 C37 H37 118.8 . . ?
C36 C37 H37 118.8 . . ?
O2 C38 H38A 109.5 . . ?
O2 C38 H38B 109.5 . . ?
H38A C38 H38B 109.5 . . ?
O2 C38 H38C 109.5 . . ?
H38A C38 H38C 109.5 . . ?
H38B C38 H38C 109.5 . . ?
F2 C39 F1 108.2(5) . . ?
F2 C39 F3 106.3(5) . . ?
F1 C39 F3 109.8(5) . . ?
F2 C39 S1 111.4(4) . . ?
F1 C39 S1 109.9(4) . . ?
F3 C39 S1 111.2(4) . . ?
F6 C40 F5 108.5(5) . . ?
F6 C40 F4 107.5(5) . . ?
F5 C40 F4 106.1(5) . . ?
F6 C40 S2 111.9(4) . . ?
F5 C40 S2 111.9(4) . . ?
F4 C40 S2 110.6(4) . . ?
F9 C41 F7 109.2(5) . . ?
F9 C41 F8 108.5(5) . . ?
F7 C41 F8 104.8(5) . . ?
F9 C41 S3 113.4(4) . . ?
F7 C41 S3 110.3(4) . . ?
F8 C41 S3 110.3(4) . . ?
F12 C42 F11 107.4(6) . . ?
F12 C42 F10 107.2(6) . . ?
F11 C42 F10 106.6(5) . . ?
F12 C42 S4 113.2(4) . . ?
F11 C42 S4 111.6(4) . . ?
F10 C42 S4 110.6(5) . . ?

loop_
_geom_bond_atom_site_label_1
_geom_bond_atom_site_label_2
_geom_bond_distance
_geom_bond_site_symmetry_2
_geom_bond_publ_flag
Cu1 N4 1.943(4) . ?
Cu1 N2 1.982(4) . ?
Cu1 N3 2.020(4) . ?
Cu1 N1 2.045(4) . ?
Cu1 O3 2.365(3) . ?
S1 O4 1.433(4) . ?
S1 O5 1.439(4) . ?
S1 O3 1.447(3) . ?
S1 C39 1.811(6) . ?
F1 C39 1.348(8) . ?
O1 C13 1.415(5) . ?
O1 C19 1.448(6) . ?
N1 C1 1.330(6) . ?
N1 C5 1.369(6) . ?
C1 C2 1.390(7) . ?
C1 H1 0.9500 . ?
Cu2 N7 1.955(4) . ?
Cu2 N5 1.985(4) . ?
Cu2 N6 2.035(4) . ?
Cu2 N8 2.060(4) . ?
Cu2 O12 2.332(3) . ?
S2 O7 1.435(4) . ?
S2 O6 1.437(3) . ?
S2 O8 1.444(3) . ?
S2 C40 1.807(5) . ?
F2 C39 1.329(6) . ?
O2 C32 1.405(5) . ?
O2 C38 1.426(6) . ?
N2 C18 1.350(6) . ?
N2 C14 1.361(6) . ?
C2 C3 1.390(7) . ?
C2 H2 0.9500 . ?
S3 O13 1.417(4) . ?
S3 O14 1.427(4) . ?
S3 O12 1.440(4) . ?
S3 C41 1.817(5) . ?
F3 C39 1.341(8) . ?
N3 C13 1.448(5) . ?
N3 C12 1.500(6) . ?
N3 H3A 0.9300 . ?
C3 C4 1.376(7) . ?
C3 H3 0.9500 . ?
S4 O11 1.431(4) . ?
S4 O9 1.432(4) . ?
S4 O10 1.444(3) . ?
S4 C42 1.810(6) . ?
F4 C40 1.345(7) . ?
N4 C6 1.273(6) . ?
N4 C7 1.460(5) . ?
C4 C5 1.381(6) . ?
C4 H4 0.9500 . ?
F5 C40 1.329(6) . ?
N5 C33 1.337(5) . ?
N5 C37 1.343(6) . ?
C5 C6 1.467(6) . ?
F6 C40 1.320(8) . ?
N6 C32 1.431(6) . ?
N6 C31 1.490(6) . ?
N6 H6A 0.9300 . ?
C6 H6 0.9500 . ?
F7 C41 1.332(7) . ?
N7 C25 1.268(6) . ?
N7 C26 1.462(5) . ?
C7 C8 1.528(6) . ?
C7 C12 1.538(6) . ?
C7 H7 1.0000 . ?
F8 C41 1.337(7) . ?
N8 C20 1.322(5) . ?
N8 C24 1.359(6) . ?
C8 C9 1.516(7) . ?
C8 H8A 0.9900 . ?
C8 H8B 0.9900 . ?
F9 C41 1.309(6) . ?
C9 C10 1.541(8) . ?
C9 H9A 0.9900 . ?
C9 H9B 0.9900 . ?
F10 C42 1.334(8) . ?
C10 C11 1.546(8) . ?
C10 H10A 0.9900 . ?
C10 H10B 0.9900 . ?
F11 C42 1.326(6) . ?
C11 C12 1.534(6) . ?
C11 H11A 0.9900 . ?
C11 H11B 0.9900 . ?
F12 C42 1.307(8) . ?
C12 H12 1.0000 . ?
C13 C14 1.505(6) . ?
C13 H13 1.0000 . ?
C14 C15 1.384(6) . ?
C15 C16 1.387(8) . ?
C15 H15 0.9500 . ?
C16 C17 1.375(9) . ?
C16 H16 0.9500 . ?
C17 C18 1.373(7) . ?
C17 H17 0.9500 . ?
C18 H18 0.9500 . ?
C19 H19A 0.9800 . ?
C19 H19B 0.9800 . ?
C19 H19C 0.9800 . ?
C20 C21 1.395(6) . ?
C20 H20 0.9500 . ?
C21 C22 1.368(7) . ?
C21 H21 0.9500 . ?
C22 C23 1.395(6) . ?
C22 H22 0.9500 . ?
C23 C24 1.378(6) . ?
C23 H23 0.9500 . ?
C24 C25 1.485(6) . ?
C25 H25 0.9500 . ?
C26 C27 1.512(6) . ?
C26 C31 1.536(5) . ?
C26 H26 1.0000 . ?
C27 C28 1.527(7) . ?
C27 H27A 0.9900 . ?
C27 H27B 0.9900 . ?
C28 C29 1.531(8) . ?
C28 H28A 0.9900 . ?
C28 H28B 0.9900 . ?
C29 C30 1.505(7) . ?
C29 H29A 0.9900 . ?
C29 H29B 0.9900 . ?
C30 C31 1.525(6) . ?
C30 H30A 0.9900 . ?
C30 H30B 0.9900 . ?
C31 H31 1.0000 . ?
C32 C33 1.516(6) . ?
C32 H32 1.0000 . ?
C33 C34 1.395(6) . ?
C34 C35 1.367(7) . ?
C34 H34 0.9500 . ?
C35 C36 1.366(7) . ?
C35 H35 0.9500 . ?
C36 C37 1.383(7) . ?
C36 H36 0.9500 . ?
C37 H37 0.9500 . ?
C38 H38A 0.9800 . ?
C38 H38B 0.9800 . ?
C38 H38C 0.9800 . ?
